data_7117669
loop_
_publ_author_name
'Dipak Kumar Tiwari'
'Jaya Pogula'
'B. Sridhar'
'Dharmendra Kumar Tiwari'
'Pravin R. Likhar'

_publ_section_title
;
 Nano-copper catalysed highly regioselective synthesis of
 2,4-disubstituted pyrroles from terminal alkynes and isocyanides
;
_journal_name_full Chem.Commun.
_journal_page_first 13646
_journal_paper_doi 10.1039/C5cc04166J
_journal_volume 51
_journal_year 2015
_chemical_formula_moiety 'C12 H11 N O2'
_chemical_formula_sum 'C12 H11 N O2'
_chemical_formula_weight 201.22
_space_group_crystal_system monoclinic
_space_group_IT_number 4
_space_group_name_Hall 'P 2yb'
_space_group_name_H-M_alt 'P 1 21 1'
_symmetry_space_group_name_Hall 'P 2yb'
_symmetry_space_group_name_H-M 'P 1 21 1'
_atom_sites_solution_hydrogens mixed
_audit_creation_method SHELXL-2014/7
_audit_update_record
;
2015-03-13 deposited with the CCDC.
2015-07-17 downloaded from the CCDC.
;
_cell_angle_alpha 90
_cell_angle_beta 91.969(2)
_cell_angle_gamma 90
_cell_formula_units_Z 2
_cell_length_a 7.7718(8)
_cell_length_b 5.5207(5)
_cell_length_c 11.7443(11)
_cell_measurement_reflns_used 4155
_cell_measurement_temperature 294(2)
_cell_measurement_theta_max 28.00
_cell_measurement_theta_min 2.62
_cell_volume 503.60(8)
_computing_cell_refinement 'SAINT (Bruker, 2001)'
_computing_data_collection 'SMART (Bruker, 2001)'
_computing_data_reduction SAINT
_computing_molecular_graphics SHELXL-2014
_computing_publication_material SHELXL-2014
_computing_structure_refinement SHELXL-2014/7
_computing_structure_solution 'SHELXL-2014/7 (Sheldrick, 2015)'
_diffrn_ambient_temperature 294(2)
_diffrn_measured_fraction_theta_full 0.999
_diffrn_measured_fraction_theta_max 0.999
_diffrn_measurement_device_type 'Bruker SMART APEX CCD area-detector'
_diffrn_measurement_method \w
_diffrn_radiation_type MoK\a
_diffrn_radiation_wavelength 0.71073
_diffrn_reflns_av_R_equivalents 0.0172
_diffrn_reflns_av_unetI/netI 0.0179
_diffrn_reflns_laue_measured_fraction_full 0.999
_diffrn_reflns_laue_measured_fraction_max 0.999
_diffrn_reflns_limit_h_max 9
_diffrn_reflns_limit_h_min -9
_diffrn_reflns_limit_k_max 6
_diffrn_reflns_limit_k_min -6
_diffrn_reflns_limit_l_max 14
_diffrn_reflns_limit_l_min -14
_diffrn_reflns_number 5315
_diffrn_reflns_point_group_measured_fraction_full 0.997
_diffrn_reflns_point_group_measured_fraction_max 0.997
_diffrn_reflns_theta_full 25.242
_diffrn_reflns_theta_max 26.244
_diffrn_reflns_theta_min 1.735
_exptl_absorpt_coefficient_mu 0.091
_exptl_absorpt_correction_T_max 0.94
_exptl_absorpt_correction_T_min 0.85
_exptl_absorpt_correction_type multi-scan
_exptl_absorpt_process_details 'SABABS; Bruker,2001'
_exptl_crystal_colour colorless
_exptl_crystal_density_diffrn 1.327
_exptl_crystal_description block
_exptl_crystal_F_000 212
_exptl_crystal_size_max 0.210
_exptl_crystal_size_mid 0.180
_exptl_crystal_size_min 0.120
_refine_diff_density_max 0.119
_refine_diff_density_min -0.147
_refine_diff_density_rms 0.035
_refine_ls_abs_structure_details
;
 Flack x determined using 857 quotients [(I+)-(I-)]/[(I+)+(I-)]
 (Parsons, Flack and Wagner, Acta Cryst. B69 (2013) 249-259).
;
_refine_ls_abs_structure_Flack 0.3(3)
_refine_ls_extinction_coef .
_refine_ls_extinction_method none
_refine_ls_goodness_of_fit_ref 1.081
_refine_ls_hydrogen_treatment mixed
_refine_ls_matrix_type full
_refine_ls_number_parameters 141
_refine_ls_number_reflns 2019
_refine_ls_number_restraints 1
_refine_ls_restrained_S_all 1.081
_refine_ls_R_factor_all 0.0316
_refine_ls_R_factor_gt 0.0310
_refine_ls_shift/su_max 0.000
_refine_ls_shift/su_mean 0.000
_refine_ls_structure_factor_coef Fsqd
_refine_ls_weighting_details 'w=1/[\s^2^(Fo^2^)+(0.0524P)^2^+0.0387P] where P=(Fo^2^+2Fc^2^)/3'
_refine_ls_weighting_scheme calc
_refine_ls_wR_factor_gt 0.0846
_refine_ls_wR_factor_ref 0.0854
_reflns_Friedel_coverage 0.799
_reflns_friedel_fraction_full 0.995
_reflns_friedel_fraction_max 0.994
_reflns_number_gt 1968
_reflns_number_total 2019
_reflns_threshold_expression 'I > 2\s(I)'
_cod_data_source_file c5cc04166j2.cif
_cod_data_source_block aw73m
_cod_database_code 7117669
_shelx_shelxl_version_number 2014/7
_shelx_space_group_comment
;
The symmetry employed for this shelxl refinement is uniquely defined
by the following loop, which should always be used as a source of
symmetry information in preference to the above space-group names.
They are only intended as comments.
;
_shelx_estimated_absorpt_t_min 0.981
_shelx_estimated_absorpt_t_max 0.989

loop_
_space_group_symop_operation_xyz
'x, y, z'
'-x, y+1/2, -z'

loop_
_atom_site_label
_atom_site_type_symbol
_atom_site_fract_x
_atom_site_fract_y
_atom_site_fract_z
_atom_site_U_iso_or_equiv
_atom_site_adp_type
_atom_site_occupancy
_atom_site_site_symmetry_order
_atom_site_calc_flag
_atom_site_refinement_flags_posn
_atom_site_refinement_flags_adp
_atom_site_refinement_flags_occupancy
_atom_site_disorder_assembly
_atom_site_disorder_group
C1 C 0.2581(2) 0.9514(3) 0.47653(14) 0.0351(4) Uani 1 1 d . . . . .
C2 C 0.3177(2) 1.1348(4) 0.54879(15) 0.0452(4) Uani 1 1 d . . . . .
H2 H 0.3832 1.2600 0.5199 0.054 Uiso 1 1 calc R U . . .
C3 C 0.2806(3) 1.1336(4) 0.66313(16) 0.0506(5) Uani 1 1 d . . . . .
H3 H 0.3226 1.2572 0.7102 0.061 Uiso 1 1 calc R U . . .
C4 C 0.1829(3) 0.9525(4) 0.70808(16) 0.0473(5) Uani 1 1 d . . . . .
H4 H 0.1576 0.9537 0.7849 0.057 Uiso 1 1 calc R U . . .
C5 C 0.1224(3) 0.7683(4) 0.63767(16) 0.0488(5) Uani 1 1 d . . . . .
H5 H 0.0566 0.6442 0.6673 0.059 Uiso 1 1 calc R U . . .
C6 C 0.1597(2) 0.7679(3) 0.52294(15) 0.0438(4) Uani 1 1 d . . . . .
H6 H 0.1183 0.6431 0.4764 0.053 Uiso 1 1 calc R U . . .
C7 C 0.2980(2) 0.9499(3) 0.35466(14) 0.0359(4) Uani 1 1 d . . . . .
C8 C 0.3983(2) 1.1180(3) 0.29905(15) 0.0418(4) Uani 1 1 d . . . . .
H8 H 0.4505 1.2534 0.3323 0.050 Uiso 1 1 calc R U . . .
C9 C 0.3144(2) 0.8442(4) 0.17053(15) 0.0411(4) Uani 1 1 d . . . . .
C10 C 0.2452(2) 0.7772(4) 0.27205(14) 0.0401(4) Uani 1 1 d . . . . .
H10 H 0.1762 0.6426 0.2841 0.048 Uiso 1 1 calc R U . . .
C11 C 0.3046(2) 0.7314(4) 0.05864(15) 0.0428(4) Uani 1 1 d . . . . .
C12 C 0.1849(3) 0.4066(5) -0.0488(2) 0.0647(6) Uani 1 1 d . . . . .
H12A H 0.2918 0.3286 -0.0647 0.097 Uiso 1 1 calc R U . . .
H12B H 0.1547 0.5174 -0.1093 0.097 Uiso 1 1 calc R U . . .
H12C H 0.0961 0.2866 -0.0431 0.097 Uiso 1 1 calc R U . . .
N1 N 0.4073(2) 1.0519(3) 0.18869(13) 0.0434(4) Uani 1 1 d . . . . .
H1N H 0.462(3) 1.127(5) 0.136(2) 0.061(7) Uiso 1 1 d . . . . .
O1 O 0.3790(2) 0.8057(3) -0.02364(11) 0.0541(4) Uani 1 1 d . . . . .
O2 O 0.20274(19) 0.5371(3) 0.05708(12) 0.0560(4) Uani 1 1 d . . . . .

loop_
_atom_site_aniso_label
_atom_site_aniso_U_11
_atom_site_aniso_U_22
_atom_site_aniso_U_33
_atom_site_aniso_U_23
_atom_site_aniso_U_13
_atom_site_aniso_U_12
C1 0.0333(7) 0.0382(8) 0.0339(8) -0.0013(7) 0.0023(6) 0.0030(6)
C2 0.0504(10) 0.0440(10) 0.0414(9) -0.0044(8) 0.0058(8) -0.0090(8)
C3 0.0605(11) 0.0528(11) 0.0386(10) -0.0110(9) 0.0009(8) -0.0021(9)
C4 0.0524(10) 0.0579(11) 0.0320(8) -0.0017(8) 0.0056(7) 0.0049(9)
C5 0.0541(10) 0.0517(11) 0.0411(9) 0.0055(8) 0.0080(8) -0.0061(9)
C6 0.0506(9) 0.0436(11) 0.0374(9) -0.0038(8) 0.0041(7) -0.0083(8)
C7 0.0348(8) 0.0385(8) 0.0344(8) -0.0010(7) 0.0030(6) 0.0012(7)
C8 0.0496(9) 0.0402(9) 0.0358(9) -0.0018(7) 0.0047(7) -0.0021(8)
C9 0.0431(8) 0.0450(10) 0.0355(9) -0.0013(7) 0.0039(7) 0.0027(7)
C10 0.0410(8) 0.0441(10) 0.0356(8) -0.0038(8) 0.0054(7) -0.0027(7)
C11 0.0462(9) 0.0481(10) 0.0341(9) -0.0040(7) 0.0024(7) 0.0091(8)
C12 0.0734(14) 0.0700(16) 0.0506(12) -0.0208(11) -0.0012(10) -0.0089(12)
N1 0.0538(8) 0.0421(8) 0.0348(7) 0.0027(7) 0.0102(6) -0.0009(7)
O1 0.0719(9) 0.0567(9) 0.0343(7) -0.0027(6) 0.0117(6) 0.0027(7)
O2 0.0631(8) 0.0625(10) 0.0427(7) -0.0128(7) 0.0074(6) -0.0100(7)

loop_
_atom_type_symbol
_atom_type_description
_atom_type_scat_dispersion_real
_atom_type_scat_dispersion_imag
_atom_type_scat_source
C C 0.0033 0.0016 'International Tables Vol C Tables 4.2.6.8 and 6.1.1.4'
H H 0.0000 0.0000 'International Tables Vol C Tables 4.2.6.8 and 6.1.1.4'
N N 0.0061 0.0033 'International Tables Vol C Tables 4.2.6.8 and 6.1.1.4'
O O 0.0106 0.0060 'International Tables Vol C Tables 4.2.6.8 and 6.1.1.4'

loop_
_geom_angle_atom_site_label_1
_geom_angle_atom_site_label_2
_geom_angle_atom_site_label_3
_geom_angle
_geom_angle_site_symmetry_1
_geom_angle_site_symmetry_3
C2 C1 C6 117.84(16) . .
C2 C1 C7 121.32(15) . .
C6 C1 C7 120.84(15) . .
C3 C2 C1 120.87(18) . .
C3 C2 H2 119.6 . .
C1 C2 H2 119.6 . .
C4 C3 C2 120.91(18) . .
C4 C3 H3 119.5 . .
C2 C3 H3 119.5 . .
C3 C4 C5 119.13(17) . .
C3 C4 H4 120.4 . .
C5 C4 H4 120.4 . .
C4 C5 C6 120.27(18) . .
C4 C5 H5 119.9 . .
C6 C5 H5 119.9 . .
C5 C6 C1 120.98(17) . .
C5 C6 H6 119.5 . .
C1 C6 H6 119.5 . .
C8 C7 C10 106.41(15) . .
C8 C7 C1 126.33(16) . .
C10 C7 C1 127.25(15) . .
N1 C8 C7 108.60(17) . .
N1 C8 H8 125.7 . .
C7 C8 H8 125.7 . .
N1 C9 C10 108.07(16) . .
N1 C9 C11 120.74(16) . .
C10 C9 C11 131.18(18) . .
C9 C10 C7 107.54(17) . .
C9 C10 H10 126.2 . .
C7 C10 H10 126.2 . .
O1 C11 O2 124.04(17) . .
O1 C11 C9 124.26(19) . .
O2 C11 C9 111.70(15) . .
O2 C12 H12A 109.5 . .
O2 C12 H12B 109.5 . .
H12A C12 H12B 109.5 . .
O2 C12 H12C 109.5 . .
H12A C12 H12C 109.5 . .
H12B C12 H12C 109.5 . .
C8 N1 C9 109.38(16) . .
C8 N1 H1N 126.7(18) . .
C9 N1 H1N 124.0(17) . .
C11 O2 C12 117.01(17) . .

loop_
_geom_bond_atom_site_label_1
_geom_bond_atom_site_label_2
_geom_bond_distance
_geom_bond_site_symmetry_2
C1 C2 1.390(2) .
C1 C6 1.392(3) .
C1 C7 1.475(2) .
C2 C3 1.383(3) .
C2 H2 0.9300 .
C3 C4 1.372(3) .
C3 H3 0.9300 .
C4 C5 1.383(3) .
C4 H4 0.9300 .
C5 C6 1.388(2) .
C5 H5 0.9300 .
C6 H6 0.9300 .
C7 C8 1.389(2) .
C7 C10 1.411(2) .
C8 N1 1.351(2) .
C8 H8 0.9300 .
C9 N1 1.367(3) .
C9 C10 1.376(2) .
C9 C11 1.454(2) .
C10 H10 0.9300 .
C11 O1 1.214(2) .
C11 O2 1.333(3) .
C12 O2 1.440(3) .
C12 H12A 0.9600 .
C12 H12B 0.9600 .
C12 H12C 0.9600 .
N1 H1N 0.87(3) .

loop_
_geom_hbond_atom_site_label_D
_geom_hbond_atom_site_label_H
_geom_hbond_atom_site_label_A
_geom_hbond_distance_DH
_geom_hbond_distance_HA
_geom_hbond_distance_DA
_geom_hbond_angle_DHA
_geom_hbond_site_symmetry_A
N1 H1N O1 0.87(3) 2.09(3) 2.950(2) 173(2) 2_655

loop_
_geom_torsion_atom_site_label_1
_geom_torsion_atom_site_label_2
_geom_torsion_atom_site_label_3
_geom_torsion_atom_site_label_4
_geom_torsion
_geom_torsion_site_symmetry_1
_geom_torsion_site_symmetry_2
_geom_torsion_site_symmetry_3
_geom_torsion_site_symmetry_4
C6 C1 C2 C3 0.3(3) . . . .
C7 C1 C2 C3 -179.51(17) . . . .
C1 C2 C3 C4 -0.6(3) . . . .
C2 C3 C4 C5 0.6(3) . . . .
C3 C4 C5 C6 -0.3(3) . . . .
C4 C5 C6 C1 0.1(3) . . . .
C2 C1 C6 C5 0.0(3) . . . .
C7 C1 C6 C5 179.78(16) . . . .
C2 C1 C7 C8 1.7(3) . . . .
C6 C1 C7 C8 -178.08(19) . . . .
C2 C1 C7 C10 -179.49(19) . . . .
C6 C1 C7 C10 0.7(3) . . . .
C10 C7 C8 N1 -0.2(2) . . . .
C1 C7 C8 N1 178.76(15) . . . .
N1 C9 C10 C7 -0.1(2) . . . .
C11 C9 C10 C7 178.85(18) . . . .
C8 C7 C10 C9 0.2(2) . . . .
C1 C7 C10 C9 -178.79(15) . . . .
N1 C9 C11 O1 2.1(3) . . . .
C10 C9 C11 O1 -176.7(2) . . . .
N1 C9 C11 O2 -177.42(16) . . . .
C10 C9 C11 O2 3.8(3) . . . .
C7 C8 N1 C9 0.2(2) . . . .
C10 C9 N1 C8 -0.1(2) . . . .
C11 C9 N1 C8 -179.13(16) . . . .
O1 C11 O2 C12 1.6(3) . . . .
C9 C11 O2 C12 -178.93(19) . . . .
